data_7106440
loop_
_publ_author_name
N.P.Deifel
C.L.Cahill

_publ_section_title
;
 Combining coordination and supramolecular chemistry for the formation of
 uranyl-organic hybrid materials
;
_journal_name_full Chem.Commun.
_journal_page_first 6114
_journal_paper_doi 10.1039/c1cc11116g
_journal_volume 47
_journal_year 2011
_chemical_formula_sum 'C28 H20 Cl4 O14 U2'
_chemical_formula_weight 1198.32
_chemical_name_systematic
;
?
;
_space_group_IT_number 61
_symmetry_cell_setting orthorhombic
_symmetry_space_group_name_Hall '-P 2ac 2ab'
_symmetry_space_group_name_H-M 'P b c a'
_atom_sites_solution_hydrogens geom
_atom_sites_solution_primary direct
_atom_sites_solution_secondary difmap
_audit_creation_method SHELXL-97
_cell_angle_alpha 90.00
_cell_angle_beta 90.00
_cell_angle_gamma 90.00
_cell_formula_units_Z 4
_cell_length_a 8.5222(9)
_cell_length_b 10.2842(11)
_cell_length_c 37.821(4)
_cell_measurement_reflns_used 9606
_cell_measurement_temperature 100(2)
_cell_measurement_theta_max 56.540
_cell_measurement_theta_min 6.302
_cell_volume 3314.8(6)
_computing_cell_refinement 'SAINTPLUS (Bruker AXS, 2005)'
_computing_data_collection 'APEX II (Bruker AXS, 2005)'
_computing_data_reduction 'SAINTPLUS (Bruker AXS, 2005)'
_computing_publication_material 'WINGX (Farrugia, 1998)'
_computing_structure_refinement 'SHELXL-97 (Sheldrick, 2008)'
_computing_structure_solution 'SHELXS (Sheldrick, 2008)'
_diffrn_ambient_temperature 100(2)
_diffrn_measured_fraction_theta_full 0.997
_diffrn_measured_fraction_theta_max 0.997
_diffrn_measurement_device_type 'Bruker APEX II CCD'
_diffrn_measurement_method 'phi and omega scans'
_diffrn_radiation_monochromator graphite
_diffrn_radiation_source 'fine-focus sealed tube'
_diffrn_radiation_type MoK\a
_diffrn_radiation_wavelength 0.71073
_diffrn_reflns_av_R_equivalents 0.0823
_diffrn_reflns_av_sigmaI/netI 0.0336
_diffrn_reflns_limit_h_max 10
_diffrn_reflns_limit_h_min -7
_diffrn_reflns_limit_k_max 12
_diffrn_reflns_limit_k_min -12
_diffrn_reflns_limit_l_max 47
_diffrn_reflns_limit_l_min -47
_diffrn_reflns_number 50125
_diffrn_reflns_theta_full 26.37
_diffrn_reflns_theta_max 26.37
_diffrn_reflns_theta_min 1.08
_exptl_absorpt_coefficient_mu 10.149
_exptl_absorpt_correction_T_max 0.666
_exptl_absorpt_correction_T_min 0.486
_exptl_absorpt_correction_type empirical
_exptl_absorpt_process_details 'SADABS, Sheldrick (2008)'
_exptl_crystal_colour yellow
_exptl_crystal_density_diffrn 2.401
_exptl_crystal_density_method 'not measured'
_exptl_crystal_description plate
_exptl_crystal_F_000 2208
_exptl_crystal_size_max 0.10
_exptl_crystal_size_mid 0.06
_exptl_crystal_size_min 0.04
_refine_diff_density_max 1.232
_refine_diff_density_min -1.852
_refine_diff_density_rms 0.319
_refine_ls_extinction_method none
_refine_ls_goodness_of_fit_ref 1.315
_refine_ls_hydrogen_treatment constr
_refine_ls_matrix_type full
_refine_ls_number_parameters 217
_refine_ls_number_reflns 3383
_refine_ls_number_restraints 0
_refine_ls_restrained_S_all 1.315
_refine_ls_R_factor_all 0.0502
_refine_ls_R_factor_gt 0.0371
_refine_ls_shift/su_max 0.000
_refine_ls_shift/su_mean 0.000
_refine_ls_structure_factor_coef Fsqd
_refine_ls_weighting_details 'calc w=1/[\s^2^(Fo^2^)+(0.0462P)^2^+20.5316P] where P=(Fo^2^+2Fc^2^)/3'
_refine_ls_weighting_scheme calc
_refine_ls_wR_factor_gt 0.0958
_refine_ls_wR_factor_ref 0.1124
_reflns_number_gt 2811
_reflns_number_total 3383
_reflns_threshold_expression >2\s(I)
_cod_data_source_file c1cc11116g.txt
_cod_data_source_block 1
_cod_original_sg_symbol_H-M Pbca
_cod_database_code 7106440

loop_
_symmetry_equiv_pos_as_xyz
'x, y, z'
'-x+1/2, -y, z+1/2'
'x+1/2, -y+1/2, -z'
'-x, y+1/2, -z+1/2'
'-x, -y, -z'
'x-1/2, y, -z-1/2'
'-x-1/2, y-1/2, z'
'x, -y-1/2, z-1/2'

loop_
_atom_site_label
_atom_site_type_symbol
_atom_site_fract_x
_atom_site_fract_y
_atom_site_fract_z
_atom_site_U_iso_or_equiv
_atom_site_adp_type
_atom_site_occupancy
_atom_site_symmetry_multiplicity
_atom_site_calc_flag
_atom_site_refinement_flags
_atom_site_disorder_assembly
_atom_site_disorder_group
U1 U 0.94964(3) 0.28127(3) 0.464107(8) 0.01115(12) Uani 1 1 d . . .
Cl2 Cl 0.8231(4) 0.0014(3) 0.24745(6) 0.0410(7) Uani 1 1 d . . .
Cl1 Cl 1.1285(3) 0.8080(2) 0.30618(6) 0.0308(6) Uani 1 1 d . . .
O3 O 0.8505(7) 0.0913(5) 0.49650(15) 0.0172(13) Uani 1 1 d . . .
O2 O 1.1314(7) 0.1982(5) 0.46368(15) 0.0143(12) Uani 1 1 d . . .
O1 O 0.7705(7) 0.3684(6) 0.46468(14) 0.0160(12) Uani 1 1 d . . .
O7 O 0.8414(7) 0.1318(6) 0.42090(15) 0.0185(13) Uani 1 1 d . . .
O6 O 0.9624(8) 0.3048(6) 0.40105(16) 0.0176(13) Uani 1 1 d . . .
O5 O 1.0913(7) 0.4723(6) 0.45725(15) 0.0161(13) Uani 1 1 d . . .
O4 O 0.9860(7) 0.3333(6) 0.52388(16) 0.0167(13) Uani 1 1 d . . .
C8 C 0.8924(10) 0.1971(8) 0.3953(2) 0.0152(18) Uani 1 1 d . . .
C9 C 0.8672(10) 0.1534(9) 0.3579(2) 0.0166(18) Uani 1 1 d . . .
C10 C 0.7578(11) 0.0574(8) 0.3504(2) 0.0186(19) Uani 1 1 d . . .
H3 H 0.6959 0.0223 0.3682 0.022 Uiso 1 1 calc R . .
C11 C 0.7425(12) 0.0148(10) 0.3157(2) 0.029(2) Uani 1 1 d . . .
H4 H 0.6672 -0.0471 0.3101 0.035 Uiso 1 1 calc R . .
C12 C 0.8386(13) 0.0641(9) 0.2898(2) 0.025(2) Uani 1 1 d . . .
C13 C 0.9441(12) 0.1597(10) 0.2965(2) 0.025(2) Uani 1 1 d . . .
H6 H 1.0058 0.1939 0.2785 0.030 Uiso 1 1 calc R . .
C14 C 0.9577(10) 0.2055(8) 0.3311(2) 0.0157(18) Uani 1 1 d . . .
H7 H 1.0285 0.2718 0.3361 0.019 Uiso 1 1 calc R . .
C1 C 1.0602(9) 0.5925(8) 0.4521(2) 0.0111(16) Uani 1 1 d . . .
C2 C 1.0761(9) 0.6459(7) 0.4151(2) 0.0106(16) Uani 1 1 d . . .
C3 C 1.1440(10) 0.5690(8) 0.3889(2) 0.0146(17) Uani 1 1 d . . .
H10 H 1.1786 0.4853 0.3940 0.018 Uiso 1 1 calc R . .
C4 C 1.1591(11) 0.6189(9) 0.3551(2) 0.0197(19) Uani 1 1 d . . .
H11 H 1.2019 0.5684 0.3371 0.024 Uiso 1 1 calc R . .
C5 C 1.1098(11) 0.7446(9) 0.3483(2) 0.0191(19) Uani 1 1 d . . .
C6 C 1.0451(10) 0.8236(9) 0.3749(3) 0.020(2) Uani 1 1 d . . .
H13 H 1.0145 0.9087 0.3702 0.024 Uiso 1 1 calc R . .
C7 C 1.0285(10) 0.7709(8) 0.4082(2) 0.0144(18) Uani 1 1 d . . .
H14 H 0.9846 0.8206 0.4262 0.017 Uiso 1 1 calc R . .

loop_
_atom_site_aniso_label
_atom_site_aniso_U_11
_atom_site_aniso_U_22
_atom_site_aniso_U_33
_atom_site_aniso_U_23
_atom_site_aniso_U_13
_atom_site_aniso_U_12
U1 0.01137(18) 0.01030(18) 0.01179(18) -0.00048(12) -0.00019(12) 0.00024(12)
Cl2 0.069(2) 0.0380(14) 0.0163(12) -0.0082(10) -0.0072(13) -0.0104(13)
Cl1 0.0453(16) 0.0313(13) 0.0159(11) 0.0104(9) 0.0046(11) 0.0024(12)
O3 0.018(3) 0.010(3) 0.023(3) 0.000(2) 0.001(3) 0.001(3)
O2 0.012(3) 0.004(3) 0.027(3) 0.000(2) 0.000(3) 0.002(2)
O1 0.013(3) 0.018(3) 0.017(3) 0.000(2) -0.003(2) 0.005(2)
O7 0.023(3) 0.014(3) 0.018(3) -0.001(2) -0.002(3) -0.004(3)
O6 0.028(4) 0.012(3) 0.013(3) -0.001(2) -0.001(3) -0.003(3)
O5 0.019(3) 0.018(3) 0.012(3) 0.001(2) -0.002(2) -0.005(3)
O4 0.017(3) 0.016(3) 0.017(3) -0.002(3) 0.001(2) 0.000(3)
C8 0.017(4) 0.014(4) 0.014(4) -0.003(3) -0.004(3) 0.004(3)
C9 0.015(4) 0.024(5) 0.011(4) -0.002(3) 0.000(3) 0.004(4)
C10 0.017(5) 0.015(4) 0.023(5) 0.000(3) -0.004(4) 0.000(4)
C11 0.025(5) 0.040(6) 0.020(5) -0.001(4) -0.008(4) -0.012(5)
C12 0.042(6) 0.021(5) 0.013(4) -0.005(4) -0.008(4) 0.001(4)
C13 0.032(6) 0.024(5) 0.018(5) 0.001(4) 0.005(4) -0.001(4)
C14 0.021(5) 0.004(4) 0.023(5) -0.005(3) -0.004(4) -0.003(3)
C1 0.008(4) 0.011(4) 0.014(4) 0.001(3) -0.002(3) -0.008(3)
C2 0.009(4) 0.002(3) 0.020(4) 0.001(3) 0.002(3) 0.001(3)
C3 0.015(4) 0.009(4) 0.020(4) 0.000(3) 0.005(4) 0.001(3)
C4 0.024(5) 0.023(5) 0.012(4) 0.002(3) 0.000(4) -0.008(4)
C5 0.018(5) 0.024(5) 0.016(4) 0.005(4) 0.005(4) -0.006(4)
C6 0.013(4) 0.015(4) 0.032(5) 0.014(4) 0.003(4) 0.003(4)
C7 0.020(5) 0.005(4) 0.019(4) -0.003(3) 0.006(4) -0.004(3)

loop_
_atom_type_symbol
_atom_type_description
_atom_type_scat_dispersion_real
_atom_type_scat_dispersion_imag
_atom_type_scat_source
C C 0.0033 0.0016 'International Tables Vol C Tables 4.2.6.8 and 6.1.1.4'
H H 0.0000 0.0000 'International Tables Vol C Tables 4.2.6.8 and 6.1.1.4'
O O 0.0106 0.0060 'International Tables Vol C Tables 4.2.6.8 and 6.1.1.4'
Cl Cl 0.1484 0.1585 'International Tables Vol C Tables 4.2.6.8 and 6.1.1.4'
U U -9.6767 9.6646 'International Tables Vol C Tables 4.2.6.8 and 6.1.1.4'

loop_
_geom_angle_atom_site_label_1
_geom_angle_atom_site_label_2
_geom_angle_atom_site_label_3
_geom_angle
_geom_angle_site_symmetry_1
_geom_angle_site_symmetry_3
_geom_angle_publ_flag
O2 U1 O1 178.5(3) . . ?
O2 U1 O5 87.3(2) . . ?
O1 U1 O5 91.2(2) . . ?
O2 U1 O4 90.2(2) . . ?
O1 U1 O4 89.2(2) . . ?
O5 U1 O4 81.1(2) . . ?
O2 U1 O6 90.0(2) . . ?
O1 U1 O6 90.0(2) . . ?
O5 U1 O6 77.3(2) . . ?
O4 U1 O6 158.4(2) . . ?
O2 U1 O7 91.2(2) . . ?
O1 U1 O7 90.1(2) . . ?
O5 U1 O7 131.2(2) . . ?
O4 U1 O7 147.7(2) . . ?
O6 U1 O7 53.9(2) . . ?
O2 U1 O3 85.5(2) . . ?
O1 U1 O3 95.7(2) . . ?
O5 U1 O3 155.3(2) . . ?
O4 U1 O3 75.3(2) . . ?
O6 U1 O3 126.3(2) . . ?
O7 U1 O3 72.6(2) . . ?
O2 U1 C8 89.7(3) . . ?
O1 U1 C8 91.0(3) . . ?
O5 U1 C8 104.5(2) . . ?
O4 U1 C8 174.4(2) . . ?
O6 U1 C8 27.2(2) . . ?
O7 U1 C8 26.8(2) . . ?
O3 U1 C8 99.1(2) . . ?
C8 O7 U1 92.8(5) . . ?
C8 O6 U1 93.5(5) . . ?
C1 O5 U1 136.6(5) . . ?
C1 O4 U1 143.0(6) 5_766 . ?
O7 C8 O6 119.5(8) . . ?
O7 C8 C9 121.2(8) . . ?
O6 C8 C9 119.3(8) . . ?
O7 C8 U1 60.4(4) . . ?
O6 C8 U1 59.3(4) . . ?
C9 C8 U1 178.0(6) . . ?
C14 C9 C10 120.0(8) . . ?
C14 C9 C8 119.7(8) . . ?
C10 C9 C8 120.2(8) . . ?
C11 C10 C9 118.8(9) . . ?
C12 C11 C10 120.0(9) . . ?
C13 C12 C11 122.0(9) . . ?
C13 C12 Cl2 119.5(8) . . ?
C11 C12 Cl2 118.5(8) . . ?
C12 C13 C14 118.3(9) . . ?
C9 C14 C13 120.7(8) . . ?
O4 C1 O5 123.0(8) 5_766 . ?
O4 C1 C2 118.6(7) 5_766 . ?
O5 C1 C2 118.3(7) . . ?
C7 C2 C3 121.2(8) . . ?
C7 C2 C1 119.4(7) . . ?
C3 C2 C1 119.4(7) . . ?
C4 C3 C2 119.1(8) . . ?
C3 C4 C5 119.3(8) . . ?
C4 C5 C6 121.9(8) . . ?
C4 C5 Cl1 119.7(7) . . ?
C6 C5 Cl1 118.5(7) . . ?
C7 C6 C5 117.8(8) . . ?
C2 C7 C6 120.8(8) . . ?

loop_
_geom_bond_atom_site_label_1
_geom_bond_atom_site_label_2
_geom_bond_distance
_geom_bond_site_symmetry_2
_geom_bond_publ_flag
U1 O2 1.769(6) . ?
U1 O1 1.770(6) . ?
U1 O5 2.321(6) . ?
U1 O4 2.344(6) . ?
U1 O6 2.400(6) . ?
U1 O7 2.425(6) . ?
U1 O3 2.456(6) . ?
U1 C8 2.787(8) . ?
Cl2 C12 1.733(9) . ?
Cl1 C5 1.731(9) . ?
O7 C8 1.257(10) . ?
O6 C8 1.276(10) . ?
O5 C1 1.279(10) . ?
O4 C1 1.249(10) 5_766 ?
C8 C9 1.499(11) . ?
C9 C14 1.383(12) . ?
C9 C10 1.387(12) . ?
C10 C11 1.386(13) . ?
C11 C12 1.374(14) . ?
C12 C13 1.356(14) . ?
C13 C14 1.395(13) . ?
C1 O4 1.249(10) 5_766 ?
C1 C2 1.509(11) . ?
C2 C7 1.372(11) . ?
C2 C3 1.396(11) . ?
C3 C4 1.382(11) . ?
C4 C5 1.383(13) . ?
C5 C6 1.405(13) . ?
C6 C7 1.380(12) . ?
